data_7127675
loop_
_publ_author_name
'Fu, Zhiyuan'
'Zhu, Jianping'
'Guo, Songjin'
'Lin, Aijun'

_publ_section_title
;
 Palladium-catalyzed allylic alkylation dearomatization of \b-naphthols
 and indoles with <i>gem</i>-difluorinated cyclopropanes.
;
_journal_issue 10
_journal_name_full 'Chemical communications (Cambridge, England)'
_journal_page_first 1262
_journal_page_last 1265
_journal_paper_doi 10.1039/d0cc07529a
_journal_volume 57
_journal_year 2021
_chemical_formula_moiety 'C23 H20 F N'
_chemical_formula_sum 'C23 H20 F N'
_chemical_formula_weight 329.40
_space_group_crystal_system monoclinic
_space_group_IT_number 15
_space_group_name_Hall '-C 2yc'
_space_group_name_H-M_alt 'C 1 2/c 1'
_atom_sites_solution_hydrogens geom
_atom_sites_solution_primary dual
_audit_creation_date 2019-11-29
_audit_creation_method
;
Olex2 1.2
(compiled 2018.05.29 svn.r3508 for OlexSys, GUI svn.r5506)
;
_audit_update_record
;
2019-12-31 deposited with the CCDC.	2020-12-22 downloaded from the CCDC.
;
_cell_angle_alpha 90
_cell_angle_beta 97.876(2)
_cell_angle_gamma 90
_cell_formula_units_Z 8
_cell_length_a 23.0769(10)
_cell_length_b 6.4038(2)
_cell_length_c 24.0305(10)
_cell_measurement_reflns_used 2840
_cell_measurement_temperature 170
_cell_measurement_theta_max 25.225
_cell_measurement_theta_min 2.295
_cell_volume 3517.7(2)
_computing_cell_refinement 'SAINT V8.38A (?, 2016)'
_computing_data_reduction 'SAINT V8.38A (?, 2016)'
_computing_molecular_graphics 'Olex2 (Dolomanov et al., 2009)'
_computing_publication_material 'Olex2 (Dolomanov et al., 2009)'
_computing_structure_refinement 'ShelXL (Sheldrick, 2015)'
_computing_structure_solution 'ShelXT (Sheldrick, 2015)'
_diffrn_ambient_temperature 170.0
_diffrn_measured_fraction_theta_full 0.997
_diffrn_measured_fraction_theta_max 0.993
_diffrn_measurement_device_type 'D8 VENTURE '
_diffrn_radiation_type MoK\a
_diffrn_radiation_wavelength 0.71073
_diffrn_reflns_av_R_equivalents 0.0605
_diffrn_reflns_av_unetI/netI 0.0590
_diffrn_reflns_Laue_measured_fraction_full 0.997
_diffrn_reflns_Laue_measured_fraction_max 0.993
_diffrn_reflns_limit_h_max 28
_diffrn_reflns_limit_h_min -28
_diffrn_reflns_limit_k_max 7
_diffrn_reflns_limit_k_min -8
_diffrn_reflns_limit_l_max 30
_diffrn_reflns_limit_l_min -30
_diffrn_reflns_number 12779
_diffrn_reflns_point_group_measured_fraction_full 0.997
_diffrn_reflns_point_group_measured_fraction_max 0.993
_diffrn_reflns_theta_full 25.242
_diffrn_reflns_theta_max 26.424
_diffrn_reflns_theta_min 2.295
_exptl_absorpt_coefficient_mu 0.079
_exptl_absorpt_correction_T_max 0.7454
_exptl_absorpt_correction_T_min 0.6838
_exptl_absorpt_correction_type multi-scan
_exptl_absorpt_process_details
'SADABS-2016/2 (Bruker,2016/2) was used for absorption correction. wR2(int) was 0.1413 before and 0.0517 after correction. The Ratio of minimum to maximum transmission is 0.9174. The \l/2 correction factor is Not present.'
_exptl_crystal_colour colourless
_exptl_crystal_colour_primary colourless
_exptl_crystal_density_diffrn 1.244
_exptl_crystal_description block
_exptl_crystal_F_000 1392
_exptl_crystal_recrystallization_method 'Re-crystallisation from solvent'
_exptl_crystal_size_max 0.19
_exptl_crystal_size_mid 0.12
_exptl_crystal_size_min 0.08
_refine_diff_density_max 0.187
_refine_diff_density_min -0.201
_refine_diff_density_rms 0.043
_refine_ls_extinction_method none
_refine_ls_goodness_of_fit_ref 1.035
_refine_ls_hydrogen_treatment constr
_refine_ls_matrix_type full
_refine_ls_number_parameters 228
_refine_ls_number_reflns 3570
_refine_ls_number_restraints 0
_refine_ls_restrained_S_all 1.035
_refine_ls_R_factor_all 0.0915
_refine_ls_R_factor_gt 0.0503
_refine_ls_shift/su_max 0.000
_refine_ls_shift/su_mean 0.000
_refine_ls_structure_factor_coef Fsqd
_refine_ls_weighting_details 'w=1/[\s^2^(Fo^2^)+(0.0433P)^2^+2.2622P] where P=(Fo^2^+2Fc^2^)/3'
_refine_ls_weighting_scheme calc
_refine_ls_wR_factor_gt 0.1025
_refine_ls_wR_factor_ref 0.1235
_reflns_Friedel_coverage 0.000
_reflns_number_gt 2367
_reflns_number_total 3570
_reflns_threshold_expression 'I > 2\s(I)'
_cod_data_source_file d0cc07529a2.cif
_cod_data_source_block 220191199fzy_0m
_cod_depositor_comments 'Adding full bibliography for 7127675--7127676.cif.'
_cod_database_code 7127675
_shelx_shelxl_version_number 2018/3
_shelx_space_group_comment
;
The symmetry employed for this shelxl refinement is uniquely defined
by the following loop, which should always be used as a source of
symmetry information in preference to the above space-group names.
They are only intended as comments.
;
_shelx_estimated_absorpt_t_max 0.994
_shelx_estimated_absorpt_t_min 0.985
_olex2_refinement_description
;
1. Fixed Uiso
 At 1.2 times of:
  All C(H) groups, All C(H,H) groups
 At 1.5 times of:
  All C(H,H,H) groups
2.a Secondary CH2 refined with riding coordinates:
 C13(H13A,H13B)
2.b Aromatic/amide H refined with riding coordinates:
 C1(H1), C9(H9), C11(H11), C7(H7), C2(H2), C19(H19), C22(H22), C21(H21),
 C4(H4), C20(H20), C6(H6), C5(H5)
2.c Idealised Me refined as rotating group:
 C17(H17A,H17B,H17C), C16(H16A,H16B,H16C)
;
_olex2_submission_special_instructions 'No special instructions were received'

loop_
_space_group_symop_operation_xyz
'x, y, z'
'-x, y, -z+1/2'
'x+1/2, y+1/2, z'
'-x+1/2, y+1/2, -z+1/2'
'-x, -y, -z'
'x, -y, z-1/2'
'-x+1/2, -y+1/2, -z'
'x+1/2, -y+1/2, z-1/2'

loop_
_atom_site_label
_atom_site_type_symbol
_atom_site_fract_x
_atom_site_fract_y
_atom_site_fract_z
_atom_site_U_iso_or_equiv
_atom_site_adp_type
_atom_site_occupancy
_atom_site_site_symmetry_order
_atom_site_calc_flag
_atom_site_refinement_flags_posn
_atom_site_refinement_flags_adp
_atom_site_refinement_flags_occupancy
_atom_site_disorder_assembly
_atom_site_disorder_group
F1 F 0.70726(5) 0.53465(18) 0.45194(5) 0.0440(3) Uani 1 1 d . . . . .
N1 N 0.56833(7) 0.3799(3) 0.45805(7) 0.0322(4) Uani 1 1 d . . . . .
C18 C 0.55881(7) 0.7248(3) 0.42650(8) 0.0278(4) Uani 1 1 d . . . . .
C15 C 0.59876(8) 0.4947(3) 0.49556(8) 0.0283(4) Uani 1 1 d . . . . .
C23 C 0.54274(8) 0.5187(3) 0.41486(8) 0.0278(4) Uani 1 1 d . . . . .
C10 C 0.75708(8) 0.7656(3) 0.36275(8) 0.0297(5) Uani 1 1 d . . . . .
C13 C 0.65721(8) 0.8286(3) 0.48132(8) 0.0294(4) Uani 1 1 d . . . . .
H13A H 0.651204 0.978774 0.472565 0.035 Uiso 1 1 calc R . . . .
H13B H 0.679441 0.819090 0.519512 0.035 Uiso 1 1 calc R . . . .
C12 C 0.69406(8) 0.7399(3) 0.44111(8) 0.0297(5) Uani 1 1 d . . . . .
C14 C 0.59653(7) 0.7279(3) 0.48277(8) 0.0271(4) Uani 1 1 d . . . . .
C1 C 0.78306(8) 0.5639(3) 0.36546(8) 0.0329(5) Uani 1 1 d . . . . .
H1 H 0.773417 0.466391 0.392531 0.039 Uiso 1 1 calc R . . . .
C3 C 0.83699(8) 0.6471(3) 0.28838(8) 0.0311(5) Uani 1 1 d . . . . .
C9 C 0.77213(8) 0.9037(3) 0.32309(8) 0.0304(5) Uani 1 1 d . . . . .
H9 H 0.755362 1.039472 0.321002 0.037 Uiso 1 1 calc R . . . .
C8 C 0.81182(8) 0.8497(3) 0.28535(8) 0.0302(5) Uani 1 1 d . . . . .
C11 C 0.71602(8) 0.8377(3) 0.40027(8) 0.0310(5) Uani 1 1 d . . . . .
H11 H 0.703112 0.977713 0.394189 0.037 Uiso 1 1 calc R . . . .
C17 C 0.56653(8) 0.8445(3) 0.52709(8) 0.0333(5) Uani 1 1 d . . . . .
H17A H 0.560464 0.990840 0.515823 0.050 Uiso 1 1 calc GR . . . .
H17B H 0.591365 0.837737 0.563551 0.050 Uiso 1 1 calc GR . . . .
H17C H 0.528679 0.779209 0.530085 0.050 Uiso 1 1 calc GR . . . .
C7 C 0.82667(8) 0.9916(3) 0.24403(8) 0.0358(5) Uani 1 1 d . . . . .
H7 H 0.810549 1.128281 0.241958 0.043 Uiso 1 1 calc R . . . .
C2 C 0.82170(8) 0.5081(3) 0.32977(8) 0.0346(5) Uani 1 1 d . . . . .
H2 H 0.838692 0.372742 0.332813 0.041 Uiso 1 1 calc R . . . .
C19 C 0.53873(8) 0.8828(3) 0.39016(9) 0.0358(5) Uani 1 1 d . . . . .
H19 H 0.549673 1.023699 0.398250 0.043 Uiso 1 1 calc R . . . .
C22 C 0.50480(8) 0.4662(3) 0.36678(8) 0.0348(5) Uani 1 1 d . . . . .
H22 H 0.492821 0.325865 0.359383 0.042 Uiso 1 1 calc R . . . .
C21 C 0.48505(9) 0.6264(3) 0.32999(9) 0.0398(5) Uani 1 1 d . . . . .
H21 H 0.459521 0.595009 0.296575 0.048 Uiso 1 1 calc R . . . .
C16 C 0.63065(9) 0.4073(3) 0.54842(9) 0.0410(5) Uani 1 1 d . . . . .
H16A H 0.614936 0.467925 0.580689 0.062 Uiso 1 1 calc GR . . . .
H16B H 0.672335 0.441153 0.550787 0.062 Uiso 1 1 calc GR . . . .
H16C H 0.625701 0.255358 0.548618 0.062 Uiso 1 1 calc GR . . . .
C4 C 0.87510(8) 0.5918(4) 0.24927(9) 0.0394(5) Uani 1 1 d . . . . .
H4 H 0.891821 0.456044 0.250498 0.047 Uiso 1 1 calc R . . . .
C20 C 0.50207(9) 0.8314(4) 0.34133(9) 0.0430(6) Uani 1 1 d . . . . .
H20 H 0.488461 0.938204 0.315346 0.052 Uiso 1 1 calc R . . . .
C6 C 0.86380(9) 0.9332(4) 0.20741(9) 0.0417(5) Uani 1 1 d . . . . .
H6 H 0.873419 1.029435 0.180006 0.050 Uiso 1 1 calc R . . . .
C5 C 0.88801(9) 0.7311(4) 0.20994(9) 0.0441(6) Uani 1 1 d . . . . .
H5 H 0.913582 0.691511 0.183980 0.053 Uiso 1 1 calc R . . . .

loop_
_atom_site_aniso_label
_atom_site_aniso_U_11
_atom_site_aniso_U_22
_atom_site_aniso_U_33
_atom_site_aniso_U_23
_atom_site_aniso_U_13
_atom_site_aniso_U_12
F1 0.0447(7) 0.0364(7) 0.0547(8) 0.0081(6) 0.0208(6) 0.0055(5)
N1 0.0303(8) 0.0297(10) 0.0356(10) 0.0029(8) 0.0012(8) -0.0022(7)
C18 0.0214(9) 0.0322(11) 0.0303(11) -0.0002(9) 0.0052(8) -0.0009(8)
C15 0.0246(9) 0.0305(11) 0.0295(11) 0.0015(9) 0.0025(8) -0.0034(8)
C23 0.0243(9) 0.0295(11) 0.0299(11) 0.0000(9) 0.0047(8) -0.0014(8)
C10 0.0263(9) 0.0360(12) 0.0259(11) -0.0026(9) -0.0002(8) -0.0021(8)
C13 0.0268(9) 0.0329(11) 0.0285(11) -0.0009(9) 0.0033(8) -0.0055(8)
C12 0.0247(9) 0.0299(11) 0.0337(11) -0.0022(9) 0.0011(8) -0.0021(8)
C14 0.0237(9) 0.0298(11) 0.0274(10) 0.0006(8) 0.0024(8) -0.0042(8)
C1 0.0332(10) 0.0354(12) 0.0295(11) 0.0001(9) 0.0027(9) -0.0004(9)
C3 0.0261(10) 0.0386(12) 0.0275(11) -0.0027(9) 0.0000(8) 0.0006(9)
C9 0.0276(10) 0.0326(11) 0.0302(11) -0.0014(9) 0.0010(9) 0.0011(8)
C8 0.0244(9) 0.0390(12) 0.0261(10) -0.0018(9) -0.0001(8) -0.0010(8)
C11 0.0297(10) 0.0325(11) 0.0309(11) -0.0016(9) 0.0043(9) -0.0003(8)
C17 0.0309(10) 0.0350(12) 0.0354(12) -0.0026(9) 0.0091(9) -0.0027(9)
C7 0.0332(10) 0.0426(13) 0.0309(11) 0.0021(10) 0.0019(9) -0.0004(9)
C2 0.0331(11) 0.0358(12) 0.0339(11) -0.0025(9) 0.0009(9) 0.0042(9)
C19 0.0376(11) 0.0296(12) 0.0388(12) 0.0040(10) 0.0003(10) -0.0005(9)
C22 0.0301(10) 0.0344(12) 0.0383(12) -0.0038(10) -0.0004(9) -0.0030(9)
C21 0.0352(11) 0.0478(14) 0.0332(12) -0.0018(10) -0.0065(9) -0.0002(10)
C16 0.0454(12) 0.0365(13) 0.0386(13) 0.0050(10) -0.0032(10) -0.0032(10)
C4 0.0346(11) 0.0453(14) 0.0389(12) -0.0052(11) 0.0069(10) 0.0050(10)
C20 0.0438(12) 0.0424(14) 0.0392(13) 0.0069(11) -0.0068(11) 0.0025(10)
C6 0.0378(11) 0.0544(15) 0.0340(12) 0.0061(11) 0.0087(10) 0.0016(10)
C5 0.0358(12) 0.0617(16) 0.0373(13) -0.0026(12) 0.0139(10) 0.0039(11)

loop_
_atom_type_symbol
_atom_type_description
_atom_type_scat_dispersion_real
_atom_type_scat_dispersion_imag
_atom_type_scat_source
C C 0.0033 0.0016 'International Tables Vol C Tables 4.2.6.8 and 6.1.1.4'
H H 0.0000 0.0000 'International Tables Vol C Tables 4.2.6.8 and 6.1.1.4'
F F 0.0171 0.0103 'International Tables Vol C Tables 4.2.6.8 and 6.1.1.4'
N N 0.0061 0.0033 'International Tables Vol C Tables 4.2.6.8 and 6.1.1.4'

loop_
_geom_angle_atom_site_label_1
_geom_angle_atom_site_label_2
_geom_angle_atom_site_label_3
_geom_angle
_geom_angle_site_symmetry_1
_geom_angle_site_symmetry_3
_geom_angle_publ_flag
C15 N1 C23 106.43(16) . . ?
C23 C18 C14 107.41(17) . . ?
C19 C18 C23 120.92(18) . . ?
C19 C18 C14 131.63(19) . . ?
N1 C15 C14 114.61(16) . . ?
N1 C15 C16 122.63(18) . . ?
C16 C15 C14 122.67(17) . . ?
C18 C23 N1 111.84(17) . . ?
C18 C23 C22 121.12(18) . . ?
C22 C23 N1 127.02(18) . . ?
C1 C10 C11 124.11(17) . . ?
C9 C10 C1 118.01(18) . . ?
C9 C10 C11 117.86(18) . . ?
H13A C13 H13B 107.3 . . ?
C12 C13 H13A 108.0 . . ?
C12 C13 H13B 108.0 . . ?
C12 C13 C14 117.14(16) . . ?
C14 C13 H13A 108.0 . . ?
C14 C13 H13B 108.0 . . ?
F1 C12 C13 112.14(16) . . ?
C11 C12 F1 119.92(17) . . ?
C11 C12 C13 127.86(19) . . ?
C18 C14 C15 99.65(15) . . ?
C18 C14 C13 113.54(15) . . ?
C18 C14 C17 111.59(15) . . ?
C15 C14 C13 114.06(15) . . ?
C15 C14 C17 109.98(15) . . ?
C17 C14 C13 107.90(15) . . ?
C10 C1 H1 119.5 . . ?
C2 C1 C10 121.08(19) . . ?
C2 C1 H1 119.5 . . ?
C2 C3 C8 118.13(18) . . ?
C2 C3 C4 123.09(19) . . ?
C4 C3 C8 118.77(18) . . ?
C10 C9 H9 118.9 . . ?
C10 C9 C8 122.10(19) . . ?
C8 C9 H9 118.9 . . ?
C3 C8 C7 118.93(18) . . ?
C9 C8 C3 119.11(18) . . ?
C9 C8 C7 121.96(19) . . ?
C10 C11 H11 114.7 . . ?
C12 C11 C10 130.68(19) . . ?
C12 C11 H11 114.7 . . ?
C14 C17 H17A 109.5 . . ?
C14 C17 H17B 109.5 . . ?
C14 C17 H17C 109.5 . . ?
H17A C17 H17B 109.5 . . ?
H17A C17 H17C 109.5 . . ?
H17B C17 H17C 109.5 . . ?
C8 C7 H7 119.7 . . ?
C6 C7 C8 120.6(2) . . ?
C6 C7 H7 119.7 . . ?
C1 C2 C3 121.6(2) . . ?
C1 C2 H2 119.2 . . ?
C3 C2 H2 119.2 . . ?
C18 C19 H19 120.8 . . ?
C18 C19 C20 118.4(2) . . ?
C20 C19 H19 120.8 . . ?
C23 C22 H22 121.2 . . ?
C21 C22 C23 117.65(19) . . ?
C21 C22 H22 121.2 . . ?
C22 C21 H21 119.5 . . ?
C20 C21 C22 120.95(19) . . ?
C20 C21 H21 119.5 . . ?
C15 C16 H16A 109.5 . . ?
C15 C16 H16B 109.5 . . ?
C15 C16 H16C 109.5 . . ?
H16A C16 H16B 109.5 . . ?
H16A C16 H16C 109.5 . . ?
H16B C16 H16C 109.5 . . ?
C3 C4 H4 119.6 . . ?
C5 C4 C3 120.7(2) . . ?
C5 C4 H4 119.6 . . ?
C19 C20 H20 119.5 . . ?
C21 C20 C19 120.9(2) . . ?
C21 C20 H20 119.5 . . ?
C7 C6 H6 119.8 . . ?
C7 C6 C5 120.4(2) . . ?
C5 C6 H6 119.8 . . ?
C4 C5 C6 120.6(2) . . ?
C4 C5 H5 119.7 . . ?
C6 C5 H5 119.7 . . ?

loop_
_geom_bond_atom_site_label_1
_geom_bond_atom_site_label_2
_geom_bond_distance
_geom_bond_site_symmetry_2
_geom_bond_publ_flag
F1 C12 1.366(2) . ?
N1 C15 1.293(2) . ?
N1 C23 1.431(2) . ?
C18 C23 1.389(3) . ?
C18 C14 1.505(3) . ?
C18 C19 1.375(3) . ?
C15 C14 1.524(3) . ?
C15 C16 1.487(3) . ?
C23 C22 1.392(3) . ?
C10 C1 1.422(3) . ?
C10 C9 1.379(3) . ?
C10 C11 1.469(3) . ?
C13 H13A 0.9900 . ?
C13 H13B 0.9900 . ?
C13 C12 1.485(3) . ?
C13 C14 1.546(2) . ?
C12 C11 1.322(3) . ?
C14 C17 1.541(3) . ?
C1 H1 0.9500 . ?
C1 C2 1.367(3) . ?
C3 C8 1.419(3) . ?
C3 C2 1.415(3) . ?
C3 C4 1.417(3) . ?
C9 H9 0.9500 . ?
C9 C8 1.417(3) . ?
C8 C7 1.422(3) . ?
C11 H11 0.9500 . ?
C17 H17A 0.9800 . ?
C17 H17B 0.9800 . ?
C17 H17C 0.9800 . ?
C7 H7 0.9500 . ?
C7 C6 1.362(3) . ?
C2 H2 0.9500 . ?
C19 H19 0.9500 . ?
C19 C20 1.389(3) . ?
C22 H22 0.9500 . ?
C22 C21 1.390(3) . ?
C21 H21 0.9500 . ?
C21 C20 1.387(3) . ?
C16 H16A 0.9800 . ?
C16 H16B 0.9800 . ?
C16 H16C 0.9800 . ?
C4 H4 0.9500 . ?
C4 C5 1.362(3) . ?
C20 H20 0.9500 . ?
C6 H6 0.9500 . ?
C6 C5 1.408(3) . ?
C5 H5 0.9500 . ?
